data_4118272
loop_
_publ_author_name
'HongYing Zang'
'Haralampos N. Miras'
'Jun Yan'
'De-Liang Long'
'Leroy Cronin'

_publ_section_title
;
 Assembly and Autochirogenesis of a Chiral Inorganic Polythioanion
 M\"obius Strip via Symmetry Breaking
;
_journal_name_full 'Journal of the American Chemical Society'
_journal_page_first 11376
_journal_page_last 11379
_journal_paper_doi 10.1021/ja304371j
_journal_volume 134
_journal_year 2012
_chemical_formula_sum 'C12 H51 K Mo10 N2 O36 S8'
_chemical_formula_weight 2054.53
_chemical_name_systematic
;
 ?
;
_space_group_IT_number 179
_symmetry_cell_setting hexagonal
_symmetry_space_group_name_Hall 'P 65 2 (0 0 1)'
_symmetry_space_group_name_H-M 'P 65 2 2'
_atom_sites_solution_hydrogens none
_atom_sites_solution_primary direct
_atom_sites_solution_secondary difmap
_audit_creation_method SHELXL-97
_cell_angle_alpha 90.00
_cell_angle_beta 90.00
_cell_angle_gamma 120.00
_cell_formula_units_Z 6
_cell_length_a 16.6470(5)
_cell_length_b 16.6470(5)
_cell_length_c 41.4457(15)
_cell_measurement_reflns_used 4559
_cell_measurement_temperature 150(2)
_cell_measurement_theta_max 18.5
_cell_measurement_theta_min 2.42
_cell_volume 9946.8(6)
_computing_cell_refinement 'Bruker Apex 2'
_computing_data_collection 'Bruker Apex 2'
_computing_data_reduction 'Bruker Apex 2'
_computing_structure_refinement 'SHELXL-97 (Sheldrick, 2008)'
_computing_structure_solution 'SHELXS-97 (sheldrick, 2008)'
_diffrn_ambient_temperature 150(2)
_diffrn_measured_fraction_theta_full 0.997
_diffrn_measured_fraction_theta_max 0.997
_diffrn_measurement_device_type 'Bruker Apex II Quasar'
_diffrn_measurement_method '\w & \p scans'
_diffrn_radiation_monochromator graphite
_diffrn_radiation_source 'fine-focus sealed tube'
_diffrn_radiation_type MoK\a
_diffrn_radiation_wavelength 0.71073
_diffrn_reflns_av_R_equivalents 0.1109
_diffrn_reflns_av_sigmaI/netI 0.0431
_diffrn_reflns_limit_h_max 17
_diffrn_reflns_limit_h_min -17
_diffrn_reflns_limit_k_max 17
_diffrn_reflns_limit_k_min -17
_diffrn_reflns_limit_l_max 44
_diffrn_reflns_limit_l_min -44
_diffrn_reflns_number 58393
_diffrn_reflns_theta_full 22.42
_diffrn_reflns_theta_max 22.42
_diffrn_reflns_theta_min 2.04
_diffrn_standards_decay_% none
_exptl_absorpt_coefficient_mu 2.213
_exptl_absorpt_correction_T_max 0.8787
_exptl_absorpt_correction_T_min 0.8090
_exptl_absorpt_correction_type empirical
_exptl_absorpt_process_details SADABS
_exptl_crystal_colour yellow
_exptl_crystal_density_diffrn 2.058
_exptl_crystal_density_meas ?
_exptl_crystal_description block
_exptl_crystal_F_000 5952
_exptl_crystal_size_max 0.10
_exptl_crystal_size_mid 0.07
_exptl_crystal_size_min 0.06
_refine_diff_density_max 1.083
_refine_diff_density_min -0.592
_refine_diff_density_rms 0.157
_refine_ls_abs_structure_details 'Flack H D (1983), Acta Cryst. A39, 876-881'
_refine_ls_abs_structure_Flack -0.01(13)
_refine_ls_extinction_coef 0.00037(6)
_refine_ls_extinction_expression Fc^*^=kFc[1+0.001xFc^2^\l^3^/sin(2\q)]^-1/4^
_refine_ls_extinction_method SHELXL
_refine_ls_goodness_of_fit_ref 1.082
_refine_ls_hydrogen_treatment none
_refine_ls_matrix_type full
_refine_ls_number_parameters 300
_refine_ls_number_reflns 4286
_refine_ls_number_restraints 0
_refine_ls_restrained_S_all 1.082
_refine_ls_R_factor_all 0.0709
_refine_ls_R_factor_gt 0.0504
_refine_ls_shift/su_max 0.001
_refine_ls_shift/su_mean 0.000
_refine_ls_structure_factor_coef Fsqd
_refine_ls_weighting_details 'calc w=1/[\s^2^(Fo^2^)+(0.0653P)^2^+116.9949P] where P=(Fo^2^+2Fc^2^)/3'
_refine_ls_weighting_scheme calc
_refine_ls_wR_factor_gt 0.1300
_refine_ls_wR_factor_ref 0.1464
_reflns_number_gt 3510
_reflns_number_total 4286
_reflns_threshold_expression >2\s(I)
_cod_data_source_file ja304371j_si_003.cif
_cod_data_source_block hz15906
_cod_depositor_comments
;
The following automatic conversions were performed:

'_exptl_crystal_density_meas' value 'none' was changed to '?' - the
value is perceived as not measured.

Automatic conversion script
Id: cif_fix_values 3008 2015-01-20 13:52:24Z robertas 
;
_cod_database_code 4118272

loop_
_symmetry_equiv_pos_as_xyz
'x, y, z'
'-x, -y, z+1/2'
'-y, -x, -z+1/6'
'y, x, -z+2/3'
'x-y, -y, -z'
'-x+y, y, -z+1/2'
'x, x-y, -z+5/6'
'-x, -x+y, -z+1/3'
'-y, x-y, z+2/3'
'y, -x+y, z+1/6'
'x-y, x, z+5/6'
'-x+y, -x, z+1/3'

loop_
_atom_site_label
_atom_site_type_symbol
_atom_site_fract_x
_atom_site_fract_y
_atom_site_fract_z
_atom_site_U_iso_or_equiv
_atom_site_adp_type
_atom_site_occupancy
_atom_site_symmetry_multiplicity
_atom_site_calc_flag
_atom_site_refinement_flags
Mo1 Mo 0.68126(10) 0.37752(9) 0.70960(3) 0.0351(4) Uani 1 1 d .
Mo2 Mo 0.80170(9) 0.27762(10) 0.73401(3) 0.0339(4) Uani 1 1 d .
Mo3 Mo 0.80875(10) 0.11342(10) 0.74646(3) 0.0411(4) Uani 1 1 d .
Mo4 Mo 0.67051(13) -0.11165(10) 0.75470(3) 0.0517(5) Uani 1 1 d .
Mo5 Mo 0.47652(12) -0.24314(9) 0.75336(3) 0.0484(5) Uani 1 1 d .
S1 S 0.5760(4) -0.1743(3) 0.71013(9) 0.0501(12) Uani 1 1 d .
S2 S 0.5642(4) -0.1539(3) 0.79691(9) 0.0563(13) Uani 1 1 d .
S3 S 0.7842(3) 0.2044(3) 0.78340(8) 0.0408(10) Uani 1 1 d .
S4 S 0.7861(3) 0.1659(3) 0.69780(9) 0.0432(10) Uani 1 1 d .
O1 O 0.7348(8) 0.3074(7) 0.6988(2) 0.042(3) Uani 1 1 d .
O2 O 0.7602(8) 0.4926(7) 0.7074(2) 0.050(3) Uani 1 1 d .
O3 O 0.6119(8) 0.3551(9) 0.6768(2) 0.054(3) Uani 1 1 d .
O4 O 0.7567(7) 0.3610(6) 0.7554(2) 0.038(3) Uani 1 1 d .
O5 O 0.9149(7) 0.3576(7) 0.7311(2) 0.043(3) Uani 1 1 d .
O6 O 0.9242(8) 0.1572(9) 0.7479(3) 0.061(3) Uani 1 1 d .
O7 O 0.7689(9) -0.0134(8) 0.7235(2) 0.053(3) Uani 1 1 d .
O8 O 0.7646(8) 0.0057(8) 0.7808(2) 0.054(3) Uani 1 1 d .
O9 O 0.6453(8) 0.0206(7) 0.7469(2) 0.047(3) Uani 1 1 d .
O10 O 0.7148(10) -0.1819(9) 0.7596(3) 0.067(4) Uani 1 1 d .
O11 O 0.4760(9) -0.3446(8) 0.7572(2) 0.059(3) Uani 1 1 d .
O12 O 0.4358(5) -0.1284(11) 0.7500 0.052(4) Uani 1 2 d S
O13 O 0.3516(8) -0.2841(7) 0.7790(2) 0.047(3) Uani 1 1 d .
O14 O 0.5927(8) 0.1854(17) 0.7500 0.096(7) Uiso 1 2 d S
O15 O 0.7390(11) 0.0346(10) 0.8431(3) 0.084(4) Uiso 1 1 d .
O16 O 0.7548(11) 0.9765(11) 0.6587(4) 0.020(4) Uiso 0.50 1 d P
O17 O 0.911(2) 0.2655(19) 0.6167(7) 0.052(8) Uiso 0.40 1 d P
O17' O 0.952(2) 0.279(2) 0.6371(8) 0.039(8) Uiso 0.30 1 d P
O18 O 0.678(2) -0.118(2) 0.8802(8) 0.043(8) Uiso 0.30 1 d P
O19' O 0.938(3) 0.117(2) 0.6426(8) 0.045(9) Uiso 0.30 1 d P
O19 O 0.848(3) 0.114(3) 0.6124(9) 0.057(10) Uiso 0.30 1 d P
O20 O 0.936(3) -0.019(4) 0.7212(11) 0.041(13) Uiso 0.20 1 d P
O21 O 1.0482(9) 0.0965(18) 0.7500 0.084(8) Uiso 0.80 2 d SP
O22 O 1.0000 0.5947(15) 0.6667 0.092(7) Uani 1 2 d S
O23 O 1.084(3) 0.585(3) 0.6738(8) 0.108(11) Uiso 0.50 1 d P
O24 O 0.983(4) 0.620(4) 0.6976(13) 0.088(15) Uiso 0.30 1 d P
K1 K 0.7770(9) 0.3000(9) 0.6341(3) 0.106(4) Uiso 0.50 1 d P
C1 C 0.5731(12) 0.0244(11) 0.7486(4) 0.043(4) Uiso 1 1 d .
C2 C 0.4795(7) -0.0409(15) 0.7500 0.033(5) Uiso 1 2 d S
C3 C 0.5472(8) 0.0944(15) 0.7500 0.062(8) Uani 1 2 d S
C4 C 0.4581(15) 0.4260(13) 0.6677(4) 0.058(5) Uani 1 1 d .
C5 C 0.5487(15) 0.5381(15) 0.7115(4) 0.064(5) Uani 1 1 d .
C6 C 0.3784(14) 0.4568(16) 0.7128(4) 0.069(6) Uani 1 1 d .
C7 C 0.4641(14) 0.5789(14) 0.6720(5) 0.067(5) Uiso 1 1 d .
N1 N 0.4657(11) 0.5022(11) 0.6915(3) 0.056(4) Uani 1 1 d .

loop_
_atom_site_aniso_label
_atom_site_aniso_U_11
_atom_site_aniso_U_22
_atom_site_aniso_U_33
_atom_site_aniso_U_23
_atom_site_aniso_U_13
_atom_site_aniso_U_12
Mo1 0.0493(8) 0.0417(8) 0.0162(6) 0.0031(5) 0.0072(6) 0.0241(7)
Mo2 0.0367(8) 0.0425(8) 0.0203(6) -0.0025(6) 0.0024(6) 0.0181(7)
Mo3 0.0457(9) 0.0487(9) 0.0297(7) 0.0016(7) 0.0021(7) 0.0243(7)
Mo4 0.0836(12) 0.0463(9) 0.0290(7) 0.0035(7) 0.0022(8) 0.0353(9)
Mo5 0.0858(12) 0.0346(8) 0.0179(6) 0.0019(6) 0.0025(7) 0.0250(8)
S1 0.088(3) 0.045(3) 0.0200(18) 0.0010(18) 0.005(2) 0.035(3)
S2 0.091(4) 0.045(3) 0.0192(19) 0.0024(18) 0.000(2) 0.023(3)
S3 0.045(2) 0.046(3) 0.0228(18) -0.0027(18) -0.0036(18) 0.016(2)
S4 0.059(3) 0.047(3) 0.0253(19) -0.0025(17) 0.0065(18) 0.028(2)
O1 0.057(7) 0.053(7) 0.021(5) -0.003(5) 0.004(5) 0.031(6)
O2 0.060(8) 0.043(6) 0.040(6) 0.004(5) 0.012(6) 0.021(6)
O3 0.069(8) 0.089(10) 0.021(5) -0.006(6) -0.007(5) 0.053(8)
O4 0.043(6) 0.041(6) 0.020(5) 0.001(4) 0.002(4) 0.015(5)
O5 0.036(6) 0.045(7) 0.040(6) -0.004(5) 0.008(5) 0.015(6)
O6 0.062(8) 0.089(9) 0.051(7) 0.006(7) -0.004(6) 0.051(7)
O7 0.073(9) 0.048(7) 0.037(6) 0.002(5) 0.012(6) 0.028(7)
O8 0.067(8) 0.049(7) 0.040(6) -0.003(5) 0.000(6) 0.026(6)
O9 0.060(8) 0.042(6) 0.018(5) -0.005(5) -0.004(5) 0.010(6)
O10 0.108(11) 0.056(8) 0.050(7) 0.002(6) 0.008(7) 0.050(8)
O11 0.110(10) 0.044(7) 0.029(6) 0.000(5) 0.001(6) 0.043(7)
O12 0.078(9) 0.046(10) 0.023(7) 0.000 -0.001(7) 0.023(5)
O13 0.072(8) 0.039(6) 0.015(4) 0.000(4) 0.006(5) 0.016(6)
O22 0.060(14) 0.109(14) 0.091(16) -0.014(6) -0.027(12) 0.030(7)
C3 0.107(19) 0.030(13) 0.022(11) 0.000 -0.027(12) 0.015(7)
C4 0.109(17) 0.064(12) 0.033(9) -0.013(9) -0.004(10) 0.068(12)
C5 0.081(14) 0.089(15) 0.033(10) 0.017(10) -0.002(10) 0.050(13)
C6 0.081(14) 0.118(19) 0.036(10) -0.022(11) 0.005(10) 0.071(14)
N1 0.084(12) 0.075(11) 0.036(7) -0.002(7) -0.010(8) 0.059(10)

loop_
_atom_type_symbol
_atom_type_description
_atom_type_scat_dispersion_real
_atom_type_scat_dispersion_imag
_atom_type_scat_source
Mo Mo -1.6832 0.6857 'International Tables Vol C Tables 4.2.6.8 and 6.1.1.4'
S S 0.1246 0.1234 'International Tables Vol C Tables 4.2.6.8 and 6.1.1.4'
O O 0.0106 0.0060 'International Tables Vol C Tables 4.2.6.8 and 6.1.1.4'
K K 0.2009 0.2494 'International Tables Vol C Tables 4.2.6.8 and 6.1.1.4'
C C 0.0033 0.0016 'International Tables Vol C Tables 4.2.6.8 and 6.1.1.4'
N N 0.0061 0.0033 'International Tables Vol C Tables 4.2.6.8 and 6.1.1.4'
H H 0.0000 0.0000 'International Tables Vol C Tables 4.2.6.8 and 6.1.1.4'

loop_
_geom_angle_atom_site_label_1
_geom_angle_atom_site_label_2
_geom_angle_atom_site_label_3
_geom_angle
_geom_angle_site_symmetry_1
_geom_angle_site_symmetry_3
O2 Mo1 O3 105.1(6) . .
O2 Mo1 O1 110.7(5) . .
O3 Mo1 O1 99.1(5) . .
O2 Mo1 O4 107.2(5) . 6_656
O3 Mo1 O4 104.4(5) . 6_656
O1 Mo1 O4 127.6(4) . 6_656
O2 Mo1 O4 91.0(4) . .
O3 Mo1 O4 163.3(5) . .
O1 Mo1 O4 70.6(4) . .
O4 Mo1 O4 74.0(4) 6_656 .
O2 Mo1 K1 96.5(4) . .
O3 Mo1 K1 69.0(4) . .
O1 Mo1 K1 37.8(3) . .
O4 Mo1 K1 156.3(4) 6_656 .
O4 Mo1 K1 105.6(3) . .
O5 Mo2 O1 106.7(5) . .
O5 Mo2 O4 97.9(4) . .
O1 Mo2 O4 73.7(4) . .
O5 Mo2 S4 102.8(4) . .
O1 Mo2 S4 82.9(3) . .
O4 Mo2 S4 152.3(3) . .
O5 Mo2 S3 106.0(4) . .
O1 Mo2 S3 144.7(3) . .
O4 Mo2 S3 89.0(3) . .
S4 Mo2 S3 102.50(15) . .
O5 Mo2 Mo3 101.9(4) . .
O1 Mo2 Mo3 130.8(3) . .
O4 Mo2 Mo3 140.2(3) . .
S4 Mo2 Mo3 51.90(11) . .
S3 Mo2 Mo3 52.45(11) . .
O6 Mo3 O7 99.8(5) . .
O6 Mo3 O8 100.5(5) . .
O7 Mo3 O8 69.5(4) . .
O6 Mo3 S4 103.6(4) . .
O7 Mo3 S4 87.4(3) . .
O8 Mo3 S4 149.1(3) . .
O6 Mo3 S3 103.2(4) . .
O7 Mo3 S3 151.9(3) . .
O8 Mo3 S3 90.6(3) . .
S4 Mo3 S3 102.35(15) . .
O6 Mo3 O9 167.4(5) . .
O7 Mo3 O9 70.4(4) . .
O8 Mo3 O9 69.0(4) . .
S4 Mo3 O9 84.4(3) . .
S3 Mo3 O9 84.3(3) . .
O6 Mo3 Mo2 100.2(4) . .
O7 Mo3 Mo2 137.9(3) . .
O8 Mo3 Mo2 140.8(3) . .
S4 Mo3 Mo2 51.88(11) . .
S3 Mo3 Mo2 52.31(10) . .
O9 Mo3 Mo2 92.4(3) . .
O10 Mo4 O7 100.1(6) . .
O10 Mo4 O8 101.7(6) . .
O7 Mo4 O8 70.1(4) . .
O10 Mo4 S1 102.7(4) . .
O7 Mo4 S1 87.1(3) . .
O8 Mo4 S1 149.0(3) . .
O10 Mo4 S2 103.3(4) . .
O7 Mo4 S2 151.8(3) . .
O8 Mo4 S2 89.7(3) . .
S1 Mo4 S2 102.76(18) . .
O10 Mo4 O9 166.1(6) . .
O7 Mo4 O9 68.6(4) . .
O8 Mo4 O9 67.4(4) . .
S1 Mo4 O9 85.2(2) . .
S2 Mo4 O9 85.7(3) . .
O10 Mo4 Mo5 101.0(5) . .
O7 Mo4 Mo5 137.1(3) . .
O8 Mo4 Mo5 139.3(3) . .
S1 Mo4 Mo5 52.01(12) . .
S2 Mo4 Mo5 52.18(12) . .
O9 Mo4 Mo5 92.9(3) . .
O11 Mo5 O13 100.0(5) . 6_656
O11 Mo5 O13 96.7(5) . .
O13 Mo5 O13 69.5(4) 6_656 .
O11 Mo5 S1 102.2(4) . .
O13 Mo5 S1 88.1(3) 6_656 .
O13 Mo5 S1 152.9(3) . .
O11 Mo5 O12 165.1(5) . .
O13 Mo5 O12 69.8(4) 6_656 .
O13 Mo5 O12 69.7(4) . .
S1 Mo5 O12 88.7(2) . .
O11 Mo5 S2 104.7(4) . .
O13 Mo5 S2 150.1(3) 6_656 .
O13 Mo5 S2 91.0(3) . .
S1 Mo5 S2 102.63(17) . .
O12 Mo5 S2 82.5(2) . .
O11 Mo5 Mo4 101.7(5) . .
O13 Mo5 Mo4 137.5(3) 6_656 .
O13 Mo5 Mo4 142.0(3) . .
S1 Mo5 Mo4 51.77(12) . .
O12 Mo5 Mo4 93.1(3) . .
S2 Mo5 Mo4 52.29(13) . .
O11 Mo5 K1 49.7(5) . 10
O13 Mo5 K1 84.2(3) 6_656 10
O13 Mo5 K1 47.2(4) . 10
S1 Mo5 K1 148.4(2) . 10
O12 Mo5 K1 116.8(3) . 10
S2 Mo5 K1 99.2(2) . 10
Mo4 Mo5 K1 136.93(19) . 10
Mo4 S1 Mo5 76.23(12) . .
Mo5 S2 Mo4 75.53(13) . .
Mo2 S3 Mo3 75.25(12) . .
Mo2 S4 Mo3 76.22(12) . .
Mo2 S4 K1 90.0(2) . .
Mo3 S4 K1 165.4(3) . .
Mo1 O1 Mo2 118.4(4) . .
Mo1 O1 K1 118.3(5) . .
Mo2 O1 K1 119.7(5) . .
Mo1 O4 Mo2 146.4(5) 6_656 .
Mo1 O4 Mo1 104.5(4) 6_656 .
Mo2 O4 Mo1 97.2(3) . .
Mo4 O7 Mo3 103.7(4) . .
Mo4 O8 Mo3 103.0(4) . .
C1 O9 Mo3 142.9(11) . .
C1 O9 Mo4 130.0(11) . .
Mo3 O9 Mo4 86.0(4) . .
Mo5 O11 K1 106.6(6) . 10
C2 O12 Mo5 135.3(3) . 6_656
C2 O12 Mo5 135.3(3) . .
Mo5 O12 Mo5 89.5(5) 6_656 .
Mo5 O13 Mo5 101.3(4) 6_656 .
Mo5 O13 K1 128.7(5) 6_656 10
Mo5 O13 K1 101.8(5) . 10
O17' O17 K1 105(3) . .
O17 O17' K1 56(2) . .
O24 O22 O24 134(5) . 8_766
O24 O22 O23 101(3) . .
O24 O22 O23 105(3) 8_766 .
O24 O22 O23 105(3) . 8_766
O24 O22 O23 101(3) 8_766 8_766
O23 O22 O23 110(3) . 8_766
O22 O23 K1 166(2) . 8_766
O17 K1 O1 121.8(8) . .
O17 K1 O13 146.6(8) . 11_554
O1 K1 O13 91.5(5) . 11_554
O17 K1 O17' 18.9(7) . .
O1 K1 O17' 103.8(8) . .
O13 K1 O17' 162.2(8) 11_554 .
O17 K1 O23 94.0(10) . 8_766
O1 K1 O23 72.5(7) . 8_766
O13 K1 O23 93.5(8) 11_554 8_766
O17' K1 O23 82.6(10) . 8_766
O17 K1 O11 102.2(7) . 11_554
O1 K1 O11 116.7(5) . 11_554
O13 K1 O11 54.7(4) 11_554 11_554
O17' K1 O11 109.1(8) . 11_554
O23 K1 O11 60.5(7) 8_766 11_554
O17 K1 C6 89.2(8) . 8_656
O1 K1 C6 98.0(5) . 8_656
O13 K1 C6 88.9(6) 11_554 8_656
O17' K1 C6 97.9(8) . 8_656
O23 K1 C6 170.2(8) 8_766 8_656
O11 K1 C6 127.8(5) 11_554 8_656
O17 K1 S4 76.1(7) . .
O1 K1 S4 53.0(3) . .
O13 K1 S4 134.0(5) 11_554 .
O17' K1 S4 63.8(7) . .
O23 K1 S4 100.4(7) 8_766 .
O11 K1 S4 160.9(5) 11_554 .
C6 K1 S4 71.3(4) 8_656 .
O17 K1 Mo1 142.4(7) . .
O1 K1 Mo1 23.9(2) . .
O13 K1 Mo1 69.5(3) 11_554 .
O17' K1 Mo1 123.5(7) . .
O23 K1 Mo1 66.2(7) 8_766 .
O11 K1 Mo1 95.2(4) 11_554 .
C6 K1 Mo1 106.0(5) 8_656 .
S4 K1 Mo1 76.6(2) . .
O17 K1 Mo5 123.6(7) . 11_554
O1 K1 Mo5 106.3(4) . 11_554
O13 K1 Mo5 31.0(3) 11_554 11_554
O17' K1 Mo5 132.7(7) . 11_554
O23 K1 Mo5 72.8(7) 8_766 11_554
O11 K1 Mo5 23.7(2) 11_554 11_554
C6 K1 Mo5 112.9(5) 8_656 11_554
S4 K1 Mo5 158.9(4) . 11_554
Mo1 K1 Mo5 82.4(2) . 11_554
O17 K1 K1 80.2(7) . 3_666
O1 K1 K1 152.8(6) . 3_666
O13 K1 K1 69.0(3) 11_554 3_666
O17' K1 K1 99.1(7) . 3_666
O23 K1 K1 125.6(8) 8_766 3_666
O11 K1 K1 68.0(3) 11_554 3_666
C6 K1 K1 64.1(4) 8_656 3_666
S4 K1 K1 129.3(4) . 3_666
Mo1 K1 K1 137.4(3) . 3_666
Mo5 K1 K1 66.7(2) 11_554 3_666
O9 C1 C2 134.6(16) . .
O9 C1 C3 137.7(16) . .
C2 C1 C3 87.7(13) . .
O9 C1 C1 177.5(10) . 6_656
C2 C1 C1 42.9(9) . 6_656
C3 C1 C1 44.9(9) . 6_656
O12 C2 C1 132.9(9) . .
O12 C2 C1 132.9(9) . 6_656
C1 C2 C1 94.2(19) . 6_656
O12 C2 C3 180.0(18) . .
C1 C2 C3 47.1(9) . .
C1 C2 C3 47.1(9) 6_656 .
O14 C3 C1 134.9(9) . .
O14 C3 C1 134.9(9) . 6_656
C1 C3 C1 90.3(18) . 6_656
O14 C3 C2 180.0(19) . .
C1 C3 C2 45.1(9) . .
C1 C3 C2 45.1(9) 6_656 .
N1 C6 K1 116.2(11) . 8_666
C5 N1 C7 111.6(15) . .
C5 N1 C6 110.3(13) . .
C7 N1 C6 108.0(14) . .
C5 N1 C4 111.5(14) . .
C7 N1 C4 108.5(12) . .
C6 N1 C4 106.9(15) . .

loop_
_geom_bond_atom_site_label_1
_geom_bond_atom_site_label_2
_geom_bond_distance
_geom_bond_site_symmetry_2
Mo1 O2 1.700(11) .
Mo1 O3 1.700(10) .
Mo1 O1 1.843(10) .
Mo1 O4 1.864(9) 6_656
Mo1 O4 2.365(9) .
Mo1 K1 4.006(12) .
Mo2 O5 1.681(10) .
Mo2 O1 2.042(10) .
Mo2 O4 2.076(10) .
Mo2 S4 2.302(4) .
Mo2 S3 2.325(4) .
Mo2 Mo3 2.841(2) .
Mo3 O6 1.681(12) .
Mo3 O7 2.098(11) .
Mo3 O8 2.112(11) .
Mo3 S4 2.302(4) .
Mo3 S3 2.329(4) .
Mo3 O9 2.364(11) .
Mo4 O10 1.677(12) .
Mo4 O7 2.086(11) .
Mo4 O8 2.092(12) .
Mo4 S1 2.309(5) .
Mo4 S2 2.333(5) .
Mo4 O9 2.460(12) .
Mo4 Mo5 2.856(2) .
Mo5 O11 1.692(11) .
Mo5 O13 2.118(11) 6_656
Mo5 O13 2.122(11) .
Mo5 S1 2.317(4) .
Mo5 O12 2.329(11) .
Mo5 S2 2.330(5) .
Mo5 K1 4.028(13) 10
S4 K1 3.508(13) .
O1 K1 2.788(15) .
O4 Mo1 1.864(9) 6_656
O9 C1 1.237(19) .
O11 K1 3.204(18) 10
O12 C2 1.26(2) .
O12 Mo5 2.329(11) 6_656
O13 Mo5 2.118(11) 6_656
O13 K1 3.017(17) 10
O14 C3 1.31(3) .
O17 O17' 1.04(4) .
O17 K1 2.67(3) .
O17' K1 3.10(4) .
O22 O24 1.42(5) .
O22 O24 1.42(5) 8_766
O22 O23 1.52(4) .
O22 O23 1.52(4) 8_766
O23 K1 3.14(4) 8_766
K1 O13 3.017(17) 11_554
K1 O23 3.14(4) 8_766
K1 O11 3.204(17) 11_554
K1 C6 3.33(2) 8_656
K1 Mo5 4.028(13) 11_554
K1 K1 4.40(2) 3_666
C1 C2 1.38(2) .
C1 C3 1.43(2) .
C1 C1 2.03(3) 6_656
C2 C1 1.38(2) 6_656
C2 C3 1.95(3) .
C3 C1 1.43(2) 6_656
C4 N1 1.56(2) .
C5 N1 1.46(2) .
C6 N1 1.54(2) .
C6 K1 3.33(2) 8_666
C7 N1 1.52(2) .
